data_7248772
loop_
_publ_author_name
'\/Lyczko, Krzysztof'
'Pogorzelska, Anna'
'Cz\;e\'scik, Urszula'
'Koronkiewicz, Miros\/lawa'
'Rode, Joanna E.'
'Bednarek, El\.zbieta'
'Kaw\;ecki, Robert'
'W\;egrzy\'nska, Karolina'
'Baraniak, Anna'
'Milczarek, Ma\/lgorzata'
'Dobrowolski, Jan Cz.'

_publ_section_title
;
 Tricarbonyl rhenium(i) complexes with 8-hydroxyquinolines: structural,
 chemical, antibacterial, and anticancer characteristics
;
_journal_issue 25
_journal_name_full 'RSC Advances'
_journal_page_first 18080
_journal_page_last 18092
_journal_paper_doi 10.1039/D4RA03141E
_journal_volume 14
_journal_year 2024
_chemical_formula_moiety 'C18 H16 N3 O4 Re'
_chemical_formula_sum 'C18 H16 N3 O4 Re'
_chemical_formula_weight 524.54
_chemical_name_systematic
;
tricarbonyl-(3,5-dimethylpyrazole)-(2-methylquinolin-8-olato-N,O)-rhenium(I)
;
_space_group_crystal_system monoclinic
_space_group_IT_number 14
_space_group_name_Hall '-P 2ybc'
_space_group_name_H-M_alt 'P 1 21/c 1'
_atom_sites_solution_hydrogens mixed
_atom_sites_solution_primary direct
_audit_creation_date 2022-03-13
_audit_creation_method
;
Olex2 1.5
(compiled 2021.12.09 svn.r5202d8cf for OlexSys, GUI svn.r6439)
;
_audit_update_record
;
2024-04-21 deposited with the CCDC.	2024-05-26 downloaded from the CCDC.
;
_cell_angle_alpha 90
_cell_angle_beta 106.476(3)
_cell_angle_gamma 90
_cell_formula_units_Z 4
_cell_length_a 11.5721(3)
_cell_length_b 15.9025(5)
_cell_length_c 9.6875(3)
_cell_measurement_reflns_used 14682
_cell_measurement_temperature 100.0(1)
_cell_measurement_theta_max 31.7130
_cell_measurement_theta_min 2.5340
_cell_volume 1709.54(9)
_computing_cell_refinement 'CrysAlisPro (Rigaku OD, 2019)'
_computing_data_collection 'CrysAlisPro (Rigaku OD, 2019)'
_computing_data_reduction 'CrysAlisPro (Rigaku OD, 2019)'
_computing_molecular_graphics 'Olex2 1.5 (Dolomanov et al., 2009)'
_computing_publication_material 'Olex2 1.5 (Dolomanov et al., 2009)'
_computing_structure_refinement 'SHELXL 2017/1 (Sheldrick, 2015)'
_diffrn_ambient_temperature 100.0(1)
_diffrn_detector_area_resol_mean 16.0131
_diffrn_measured_fraction_theta_full 1.000
_diffrn_measured_fraction_theta_max 1.000
_diffrn_measurement_device_type 'SuperNova, Dual, Cu at home/near, Eos'
_diffrn_measurement_method '\w scans'
_diffrn_radiation_type MoK\a
_diffrn_radiation_wavelength 0.71073
_diffrn_reflns_av_R_equivalents 0.0403
_diffrn_reflns_av_unetI/netI 0.0262
_diffrn_reflns_Laue_measured_fraction_full 1.000
_diffrn_reflns_Laue_measured_fraction_max 1.000
_diffrn_reflns_limit_h_max 15
_diffrn_reflns_limit_h_min -15
_diffrn_reflns_limit_k_max 21
_diffrn_reflns_limit_k_min -21
_diffrn_reflns_limit_l_max 12
_diffrn_reflns_limit_l_min -12
_diffrn_reflns_number 24923
_diffrn_reflns_point_group_measured_fraction_full 1.000
_diffrn_reflns_point_group_measured_fraction_max 1.000
_diffrn_reflns_theta_full 25.242
_diffrn_reflns_theta_max 28.000
_diffrn_reflns_theta_min 1.835
_diffrn_source 'micro-focus sealed X-ray tube'
_exptl_absorpt_coefficient_mu 7.138
_exptl_absorpt_correction_T_max 1.00000
_exptl_absorpt_correction_T_min 0.80461
_exptl_absorpt_correction_type multi-scan
_exptl_absorpt_process_details 'CrysAlisPro (Rigaku OD, 2019)'
_exptl_crystal_colour brown
_exptl_crystal_density_diffrn 2.038
_exptl_crystal_description block
_exptl_crystal_F_000 1008
_exptl_crystal_size_max 0.08
_exptl_crystal_size_mid 0.06
_exptl_crystal_size_min 0.05
_refine_diff_density_max 0.622
_refine_diff_density_min -0.851
_refine_diff_density_rms 0.107
_refine_ls_extinction_method none
_refine_ls_goodness_of_fit_ref 1.087
_refine_ls_hydrogen_treatment mixed
_refine_ls_matrix_type full
_refine_ls_number_parameters 242
_refine_ls_number_reflns 4120
_refine_ls_number_restraints 0
_refine_ls_restrained_S_all 1.087
_refine_ls_R_factor_all 0.0215
_refine_ls_R_factor_gt 0.0177
_refine_ls_shift/su_max 0.002
_refine_ls_shift/su_mean 0.000
_refine_ls_structure_factor_coef Fsqd
_refine_ls_weighting_details 'w=1/[\s^2^(Fo^2^)+(0.0132P)^2^+0.5136P] where P=(Fo^2^+2Fc^2^)/3'
_refine_ls_weighting_scheme calc
_refine_ls_wR_factor_gt 0.0371
_refine_ls_wR_factor_ref 0.0386
_reflns_Friedel_coverage 0.000
_reflns_number_gt 3734
_reflns_number_total 4120
_reflns_threshold_expression 'I > 2\s(I)'
_cod_data_source_file d4ra03141e2.cif
_cod_data_source_block 7-re(co)3(meQ)hdmpz
_cod_original_cell_volume 1709.55(9)
_cod_database_code 7248772
_shelx_shelxl_version_number 2017/1
_shelx_space_group_comment
;
The symmetry employed for this shelxl refinement is uniquely defined
by the following loop, which should always be used as a source of
symmetry information in preference to the above space-group names.
They are only intended as comments.
;
_olex2_refinement_description
;
1. Fixed Uiso
 At 1.2 times of:
  All C(H) groups
 At 1.5 times of:
  All C(H,H,H) groups
2.a Aromatic/amide H refined with riding coordinates:
 C15(H15), C10(H10), C5(H5), C6(H6), C8(H8), C9(H9)
2.b Idealised Me refined as rotating group:
 C17(H17A,H17B,H17C), C13(H13A,H13B,H13C), C18(H18A,H18B,H18C)
;
_olex2_submission_special_instructions 'No special instructions were received'

loop_
_space_group_symop_operation_xyz
'x, y, z'
'-x, y+1/2, -z+1/2'
'-x, -y, -z'
'x, -y-1/2, z-1/2'

loop_
_atom_site_label
_atom_site_type_symbol
_atom_site_fract_x
_atom_site_fract_y
_atom_site_fract_z
_atom_site_U_iso_or_equiv
_atom_site_adp_type
_atom_site_occupancy
_atom_site_site_symmetry_order
_atom_site_calc_flag
_atom_site_refinement_flags_posn
_atom_site_refinement_flags_adp
_atom_site_refinement_flags_occupancy
_atom_site_disorder_assembly
_atom_site_disorder_group
Re1 Re 0.73510(2) 0.56872(2) 0.23878(2) 0.01020(4) Uani 1 1 d . . . . .
C17 C 0.3433(2) 0.69500(18) -0.1961(3) 0.0240(7) Uani 1 1 d . . . . .
H17A H 0.367370 0.665325 -0.272190 0.036 Uiso 1 1 calc R U . . .
H17B H 0.309821 0.750063 -0.231734 0.036 Uiso 1 1 calc R U . . .
H17C H 0.282238 0.661948 -0.167806 0.036 Uiso 1 1 calc R U . . .
O3 O 0.90281(17) 0.43137(12) 0.4064(2) 0.0203(4) Uani 1 1 d . . . . .
N3 N 0.51932(19) 0.64102(15) -0.0055(2) 0.0132(5) Uani 1 1 d . . . . .
N1 N 0.85242(18) 0.59496(13) 0.0972(2) 0.0103(4) Uani 1 1 d . . . . .
N2 N 0.61033(18) 0.66529(14) 0.1113(2) 0.0120(4) Uani 1 1 d . . . . .
C2 C 0.8016(2) 0.63819(17) 0.4034(3) 0.0159(6) Uani 1 1 d . . . . .
C15 C 0.5004(2) 0.77676(17) 0.0079(3) 0.0174(6) Uani 1 1 d . . . . .
H15 H 0.473665 0.833185 -0.011239 0.021 Uiso 1 1 calc R U . . .
O2 O 0.84258(17) 0.67670(12) 0.5076(2) 0.0206(4) Uani 1 1 d . . . . .
C11 C 0.7148(2) 0.49436(16) -0.0465(3) 0.0120(5) Uani 1 1 d . . . . .
O1 O 0.56185(17) 0.49583(15) 0.3951(2) 0.0279(5) Uani 1 1 d . . . . .
C4 C 0.9501(2) 0.64331(16) 0.1193(3) 0.0123(5) Uani 1 1 d . . . . .
C10 C 0.6812(2) 0.44405(16) -0.1676(3) 0.0145(5) Uani 1 1 d . . . . .
H10 H 0.614884 0.406777 -0.180095 0.017 Uiso 1 1 calc R U . . .
C7 C 0.8809(2) 0.54966(16) -0.1338(3) 0.0122(5) Uani 1 1 d . . . . .
C5 C 1.0146(2) 0.64953(17) 0.0158(3) 0.0142(5) Uani 1 1 d . . . . .
H5 H 1.082139 0.686081 0.032860 0.017 Uiso 1 1 calc R U . . .
C6 C 0.9814(2) 0.60393(16) -0.1081(3) 0.0144(5) Uani 1 1 d . . . . .
H6 H 1.025517 0.608552 -0.176810 0.017 Uiso 1 1 calc R U . . .
C13 C 0.9937(2) 0.69189(17) 0.2570(3) 0.0170(6) Uani 1 1 d . . . . .
H13A H 0.930650 0.730892 0.265944 0.025 Uiso 1 1 calc R U . . .
H13B H 1.066119 0.723673 0.256445 0.025 Uiso 1 1 calc R U . . .
H13C H 1.012847 0.652849 0.338641 0.025 Uiso 1 1 calc R U . . .
C8 C 0.8415(2) 0.49894(17) -0.2579(3) 0.0150(6) Uani 1 1 d . . . . .
H8 H 0.882255 0.500599 -0.330332 0.018 Uiso 1 1 calc R U . . .
C18 C 0.6775(2) 0.80160(17) 0.2360(3) 0.0183(6) Uani 1 1 d . . . . .
H18A H 0.667695 0.784763 0.329332 0.028 Uiso 1 1 calc R U . . .
H18B H 0.655460 0.860935 0.218145 0.028 Uiso 1 1 calc R U . . .
H18C H 0.761718 0.793723 0.236794 0.028 Uiso 1 1 calc R U . . .
C16 C 0.5980(2) 0.74891(17) 0.1200(3) 0.0139(5) Uani 1 1 d . . . . .
C1 C 0.6240(2) 0.52729(18) 0.3358(3) 0.0159(6) Uani 1 1 d . . . . .
O4 O 0.65500(15) 0.49584(11) 0.05273(18) 0.0117(4) Uani 1 1 d . . . . .
C3 C 0.8410(2) 0.48333(17) 0.3405(3) 0.0134(5) Uani 1 1 d . . . . .
C12 C 0.8176(2) 0.54739(16) -0.0284(3) 0.0115(5) Uani 1 1 d . . . . .
C9 C 0.7437(2) 0.44715(18) -0.2728(3) 0.0162(6) Uani 1 1 d . . . . .
H9 H 0.717664 0.412657 -0.355901 0.019 Uiso 1 1 calc R U . . .
C14 C 0.4506(2) 0.70664(17) -0.0690(3) 0.0157(5) Uani 1 1 d . . . . .
H3 H 0.509(3) 0.5878(19) -0.020(3) 0.019(8) Uiso 1 1 d . . . . .

loop_
_atom_site_aniso_label
_atom_site_aniso_U_11
_atom_site_aniso_U_22
_atom_site_aniso_U_33
_atom_site_aniso_U_23
_atom_site_aniso_U_13
_atom_site_aniso_U_12
Re1 0.01118(5) 0.00993(6) 0.00932(6) -0.00048(4) 0.00265(4) 0.00002(4)
C17 0.0204(14) 0.0169(16) 0.0264(16) -0.0002(13) -0.0066(12) 0.0006(11)
O3 0.0222(10) 0.0204(11) 0.0158(10) 0.0046(9) 0.0013(8) 0.0069(8)
N3 0.0145(10) 0.0092(12) 0.0140(11) -0.0018(10) 0.0008(9) -0.0009(9)
N1 0.0109(10) 0.0093(11) 0.0102(10) 0.0012(9) 0.0025(8) 0.0018(8)
N2 0.0108(10) 0.0122(12) 0.0121(11) -0.0021(9) 0.0016(8) -0.0002(8)
C2 0.0150(13) 0.0160(15) 0.0173(14) 0.0036(12) 0.0056(11) 0.0012(10)
C15 0.0167(13) 0.0108(14) 0.0239(15) 0.0018(12) 0.0048(11) 0.0019(10)
O2 0.0277(11) 0.0202(11) 0.0130(10) -0.0048(8) 0.0044(8) -0.0018(8)
C11 0.0118(12) 0.0102(13) 0.0123(12) 0.0021(10) 0.0007(10) 0.0039(9)
O1 0.0193(10) 0.0437(14) 0.0231(11) 0.0110(10) 0.0100(9) 0.0011(9)
C4 0.0106(11) 0.0106(13) 0.0135(13) 0.0017(11) 0.0001(10) 0.0034(9)
C10 0.0129(12) 0.0130(14) 0.0150(13) -0.0009(11) -0.0003(10) 0.0020(10)
C7 0.0148(12) 0.0091(13) 0.0120(12) 0.0030(10) 0.0025(10) 0.0063(9)
C5 0.0113(12) 0.0128(14) 0.0180(13) 0.0038(11) 0.0035(10) 0.0012(10)
C6 0.0166(13) 0.0119(14) 0.0163(13) 0.0059(11) 0.0074(11) 0.0041(10)
C13 0.0147(13) 0.0177(15) 0.0183(14) -0.0033(12) 0.0044(11) -0.0034(11)
C8 0.0179(13) 0.0166(15) 0.0108(12) 0.0010(11) 0.0046(10) 0.0051(10)
C18 0.0181(13) 0.0124(14) 0.0223(15) -0.0044(12) 0.0023(11) 0.0011(11)
C16 0.0126(12) 0.0118(14) 0.0179(14) -0.0021(11) 0.0052(10) -0.0002(10)
C1 0.0140(13) 0.0182(15) 0.0138(13) 0.0009(12) 0.0010(10) 0.0034(11)
O4 0.0112(8) 0.0113(9) 0.0120(9) -0.0030(7) 0.0023(7) -0.0012(7)
C3 0.0159(12) 0.0166(14) 0.0091(12) -0.0056(11) 0.0059(10) -0.0037(11)
C12 0.0130(12) 0.0092(13) 0.0113(12) 0.0005(10) 0.0015(10) 0.0041(9)
C9 0.0179(13) 0.0193(15) 0.0092(12) -0.0029(11) 0.0001(11) 0.0035(10)
C14 0.0146(12) 0.0137(14) 0.0182(13) 0.0000(12) 0.0038(10) 0.0001(10)

loop_
_atom_type_symbol
_atom_type_description
_atom_type_scat_dispersion_real
_atom_type_scat_dispersion_imag
_atom_type_scat_source
C C 0.0033 0.0016 'International Tables Vol C Tables 4.2.6.8 and 6.1.1.4'
H H 0.0000 0.0000 'International Tables Vol C Tables 4.2.6.8 and 6.1.1.4'
N N 0.0061 0.0033 'International Tables Vol C Tables 4.2.6.8 and 6.1.1.4'
O O 0.0106 0.0060 'International Tables Vol C Tables 4.2.6.8 and 6.1.1.4'
Re Re -1.0185 7.2310 'International Tables Vol C Tables 4.2.6.8 and 6.1.1.4'

loop_
_geom_angle_atom_site_label_1
_geom_angle_atom_site_label_2
_geom_angle_atom_site_label_3
_geom_angle
_geom_angle_site_symmetry_1
_geom_angle_site_symmetry_3
_geom_angle_publ_flag
N1 Re1 N2 86.66(7) . . ?
C2 Re1 N1 103.53(10) . . ?
C2 Re1 N2 96.22(10) . . ?
C2 Re1 O4 177.36(9) . . ?
C1 Re1 N1 168.56(10) . . ?
C1 Re1 N2 95.15(9) . . ?
C1 Re1 C2 87.53(11) . . ?
C1 Re1 O4 92.10(9) . . ?
O4 Re1 N1 76.99(7) . . ?
O4 Re1 N2 81.21(7) . . ?
C3 Re1 N1 92.13(9) . . ?
C3 Re1 N2 177.53(9) . . ?
C3 Re1 C2 86.15(11) . . ?
C3 Re1 C1 85.62(11) . . ?
C3 Re1 O4 96.43(9) . . ?
H17A C17 H17B 109.5 . . ?
H17A C17 H17C 109.5 . . ?
H17B C17 H17C 109.5 . . ?
C14 C17 H17A 109.5 . . ?
C14 C17 H17B 109.5 . . ?
C14 C17 H17C 109.5 . . ?
N2 N3 H3 117(2) . . ?
C14 N3 N2 112.1(2) . . ?
C14 N3 H3 131(2) . . ?
C4 N1 Re1 130.28(17) . . ?
C4 N1 C12 118.4(2) . . ?
C12 N1 Re1 111.15(16) . . ?
N3 N2 Re1 119.44(16) . . ?
C16 N2 Re1 135.40(17) . . ?
C16 N2 N3 105.2(2) . . ?
O2 C2 Re1 176.5(2) . . ?
C16 C15 H15 126.7 . . ?
C14 C15 H15 126.7 . . ?
C14 C15 C16 106.6(2) . . ?
C10 C11 C12 118.1(2) . . ?
O4 C11 C10 122.9(2) . . ?
O4 C11 C12 119.0(2) . . ?
N1 C4 C5 121.4(2) . . ?
N1 C4 C13 119.8(2) . . ?
C5 C4 C13 118.9(2) . . ?
C11 C10 H10 119.5 . . ?
C11 C10 C9 121.0(2) . . ?
C9 C10 H10 119.5 . . ?
C6 C7 C12 117.2(2) . . ?
C8 C7 C6 123.3(2) . . ?
C8 C7 C12 119.5(2) . . ?
C4 C5 H5 119.5 . . ?
C6 C5 C4 121.0(2) . . ?
C6 C5 H5 119.5 . . ?
C7 C6 H6 120.2 . . ?
C5 C6 C7 119.6(2) . . ?
C5 C6 H6 120.2 . . ?
C4 C13 H13A 109.5 . . ?
C4 C13 H13B 109.5 . . ?
C4 C13 H13C 109.5 . . ?
H13A C13 H13B 109.5 . . ?
H13A C13 H13C 109.5 . . ?
H13B C13 H13C 109.5 . . ?
C7 C8 H8 120.4 . . ?
C9 C8 C7 119.3(2) . . ?
C9 C8 H8 120.4 . . ?
H18A C18 H18B 109.5 . . ?
H18A C18 H18C 109.5 . . ?
H18B C18 H18C 109.5 . . ?
C16 C18 H18A 109.5 . . ?
C16 C18 H18B 109.5 . . ?
C16 C18 H18C 109.5 . . ?
N2 C16 C15 110.0(2) . . ?
N2 C16 C18 123.3(2) . . ?
C15 C16 C18 126.7(2) . . ?
O1 C1 Re1 174.2(2) . . ?
C11 O4 Re1 115.50(15) . . ?
O3 C3 Re1 177.3(2) . . ?
N1 C12 C11 117.0(2) . . ?
N1 C12 C7 122.4(2) . . ?
C7 C12 C11 120.6(2) . . ?
C10 C9 H9 119.3 . . ?
C8 C9 C10 121.5(2) . . ?
C8 C9 H9 119.3 . . ?
N3 C14 C17 121.7(2) . . ?
N3 C14 C15 106.1(2) . . ?
C15 C14 C17 132.2(3) . . ?

loop_
_geom_bond_atom_site_label_1
_geom_bond_atom_site_label_2
_geom_bond_distance
_geom_bond_site_symmetry_2
_geom_bond_publ_flag
Re1 N1 2.226(2) . ?
Re1 N2 2.226(2) . ?
Re1 C2 1.913(3) . ?
Re1 C1 1.912(3) . ?
Re1 O4 2.1221(17) . ?
Re1 C3 1.906(3) . ?
C17 H17A 0.9800 . ?
C17 H17B 0.9800 . ?
C17 H17C 0.9800 . ?
C17 C14 1.491(4) . ?
O3 C3 1.159(3) . ?
N3 N2 1.365(3) . ?
N3 C14 1.350(3) . ?
N3 H3 0.86(3) . ?
N1 C4 1.333(3) . ?
N1 C12 1.392(3) . ?
N2 C16 1.343(3) . ?
C2 O2 1.161(3) . ?
C15 H15 0.9500 . ?
C15 C16 1.398(4) . ?
C15 C14 1.374(4) . ?
C11 C10 1.381(4) . ?
C11 O4 1.335(3) . ?
C11 C12 1.427(3) . ?
O1 C1 1.154(3) . ?
C4 C5 1.414(3) . ?
C4 C13 1.500(3) . ?
C10 H10 0.9500 . ?
C10 C9 1.407(4) . ?
C7 C6 1.413(4) . ?
C7 C8 1.412(4) . ?
C7 C12 1.416(3) . ?
C5 H5 0.9500 . ?
C5 C6 1.360(4) . ?
C6 H6 0.9500 . ?
C13 H13A 0.9800 . ?
C13 H13B 0.9800 . ?
C13 H13C 0.9800 . ?
C8 H8 0.9500 . ?
C8 C9 1.374(4) . ?
C18 H18A 0.9800 . ?
C18 H18B 0.9800 . ?
C18 H18C 0.9800 . ?
C18 C16 1.492(3) . ?
C9 H9 0.9500 . ?

loop_
_geom_hbond_atom_site_label_D
_geom_hbond_atom_site_label_H
_geom_hbond_atom_site_label_A
_geom_hbond_distance_DH
_geom_hbond_distance_HA
_geom_hbond_distance_DA
_geom_hbond_angle_DHA
_geom_hbond_site_symmetry_A
_geom_hbond_publ_flag
N3 H3 O4 0.86(3) 2.19(3) 2.759(3) 123(3) . yes

loop_
_geom_torsion_atom_site_label_1
_geom_torsion_atom_site_label_2
_geom_torsion_atom_site_label_3
_geom_torsion_atom_site_label_4
_geom_torsion
_geom_torsion_site_symmetry_1
_geom_torsion_site_symmetry_2
_geom_torsion_site_symmetry_3
_geom_torsion_site_symmetry_4
_geom_torsion_publ_flag
Re1 N1 C4 C5 178.04(17) . . . . ?
Re1 N1 C4 C13 -1.5(3) . . . . ?
Re1 N1 C12 C11 1.9(3) . . . . ?
Re1 N1 C12 C7 -177.21(19) . . . . ?
Re1 N2 C16 C15 -179.52(18) . . . . ?
Re1 N2 C16 C18 -0.7(4) . . . . ?
N3 N2 C16 C15 -0.6(3) . . . . ?
N3 N2 C16 C18 178.2(2) . . . . ?
N1 C4 C5 C6 -2.3(4) . . . . ?
N2 N3 C14 C17 -178.1(2) . . . . ?
N2 N3 C14 C15 1.2(3) . . . . ?
C11 C10 C9 C8 1.2(4) . . . . ?
C4 N1 C12 C11 178.1(2) . . . . ?
C4 N1 C12 C7 -1.0(4) . . . . ?
C4 C5 C6 C7 0.1(4) . . . . ?
C10 C11 O4 Re1 173.92(19) . . . . ?
C10 C11 C12 N1 -177.5(2) . . . . ?
C10 C11 C12 C7 1.6(4) . . . . ?
C7 C8 C9 C10 0.5(4) . . . . ?
C6 C7 C8 C9 179.1(2) . . . . ?
C6 C7 C12 N1 -1.1(4) . . . . ?
C6 C7 C12 C11 179.8(2) . . . . ?
C13 C4 C5 C6 177.2(2) . . . . ?
C8 C7 C6 C5 -178.8(2) . . . . ?
C8 C7 C12 N1 179.2(2) . . . . ?
C8 C7 C12 C11 0.1(4) . . . . ?
C16 C15 C14 C17 177.7(3) . . . . ?
C16 C15 C14 N3 -1.6(3) . . . . ?
O4 C11 C10 C9 177.2(2) . . . . ?
O4 C11 C12 N1 3.0(3) . . . . ?
O4 C11 C12 C7 -177.9(2) . . . . ?
C12 N1 C4 C5 2.7(4) . . . . ?
C12 N1 C4 C13 -176.9(2) . . . . ?
C12 C11 C10 C9 -2.3(4) . . . . ?
C12 C11 O4 Re1 -6.6(3) . . . . ?
C12 C7 C6 C5 1.5(4) . . . . ?
C12 C7 C8 C9 -1.2(4) . . . . ?
C14 N3 N2 Re1 178.72(17) . . . . ?
C14 N3 N2 C16 -0.4(3) . . . . ?
C14 C15 C16 N2 1.4(3) . . . . ?
C14 C15 C16 C18 -177.4(3) . . . . ?
